data_4127858
loop_
_publ_author_name
'Yang, Yangyang'
'Eberle, Lukas'
'Mulks, Florian F.'
'Wunsch, Jonas F.'
'Zimmer, Marc'
'Rominger, Frank'
'Rudolph, Matthias'
'Hashmi, A Stephen K'

_publ_section_title
;
 Trans Influence of Ligands on the Oxidation of Gold(I) Complexes.
;
_journal_issue 43
_journal_name_full 'Journal of the American Chemical Society'
_journal_page_first 17414
_journal_page_last 17420
_journal_paper_doi 10.1021/jacs.9b09363
_journal_volume 141
_journal_year 2019
_chemical_formula_sum 'C32 H8 Au F21 N3 O4 P S2'
_chemical_formula_weight 1189.47
_chemical_name_common '1d in manuscript'
_space_group_crystal_system triclinic
_space_group_IT_number 2
_space_group_name_Hall '-P 1'
_space_group_name_H-M_alt 'P -1'
_symmetry_space_group_name_Hall '-P 1'
_symmetry_space_group_name_H-M 'P -1'
_atom_sites_solution_hydrogens geom
_audit_creation_method SHELXL-2018/3
_cell_angle_alpha 83.4496(13)
_cell_angle_beta 89.4637(12)
_cell_angle_gamma 71.5878(12)
_cell_formula_units_Z 2
_cell_length_a 9.1615(7)
_cell_length_b 14.3170(12)
_cell_length_c 14.4405(12)
_cell_measurement_reflns_used 9934
_cell_measurement_temperature 200(2)
_cell_measurement_theta_max 24.42
_cell_measurement_theta_min 2.19
_cell_volume 1784.7(3)
_computing_cell_refinement 'Bruker SAINT'
_computing_data_collection 'Bruker APEX2'
_computing_data_reduction 'Bruker SAINT'
_computing_molecular_graphics 'Bruker SHELXTL'
_computing_publication_material 'Bruker SHELXTL'
_computing_structure_refinement 'SHELXL-2018/3 (Sheldrick, 2018)'
_computing_structure_solution 'SHELXT-2014 (Sheldrick 2014)'
_diffrn_ambient_temperature 200(2)
_diffrn_measured_fraction_theta_full 1.000
_diffrn_measured_fraction_theta_max 0.998
_diffrn_measurement_device_type 'Bruker APEX-II Quazar area detector'
_diffrn_measurement_method '\f and \w scans'
_diffrn_radiation_type MoK\a
_diffrn_radiation_wavelength 0.71073
_diffrn_reflns_av_R_equivalents 0.0596
_diffrn_reflns_av_unetI/netI 0.0533
_diffrn_reflns_Laue_measured_fraction_full 1.000
_diffrn_reflns_Laue_measured_fraction_max 0.998
_diffrn_reflns_limit_h_max 12
_diffrn_reflns_limit_h_min -12
_diffrn_reflns_limit_k_max 20
_diffrn_reflns_limit_k_min -20
_diffrn_reflns_limit_l_max 20
_diffrn_reflns_limit_l_min -20
_diffrn_reflns_number 48026
_diffrn_reflns_point_group_measured_fraction_full 1.000
_diffrn_reflns_point_group_measured_fraction_max 0.998
_diffrn_reflns_theta_full 25.242
_diffrn_reflns_theta_max 30.123
_diffrn_reflns_theta_min 1.509
_diffrn_source 'ImuS microsource'
_exptl_absorpt_coefficient_mu 4.440
_exptl_absorpt_correction_T_max 0.9011
_exptl_absorpt_correction_T_min 0.7815
_exptl_absorpt_correction_type multi-scan
_exptl_absorpt_process_details
;
Sheldrick, G. M. (2008). <i>SADABS</i>. University of G\"ottingen, Germany.
;
_exptl_crystal_colour colourless
_exptl_crystal_density_diffrn 2.213
_exptl_crystal_description plate
_exptl_crystal_F_000 1136
_exptl_crystal_size_max 0.123
_exptl_crystal_size_mid 0.060
_exptl_crystal_size_min 0.027
_refine_diff_density_max 1.124
_refine_diff_density_min -1.073
_refine_diff_density_rms 0.122
_refine_ls_extinction_method none
_refine_ls_goodness_of_fit_ref 1.024
_refine_ls_hydrogen_treatment constr
_refine_ls_matrix_type full
_refine_ls_number_parameters 712
_refine_ls_number_reflns 10500
_refine_ls_number_restraints 525
_refine_ls_restrained_S_all 1.028
_refine_ls_R_factor_all 0.0611
_refine_ls_R_factor_gt 0.0383
_refine_ls_shift/su_max 0.004
_refine_ls_shift/su_mean 0.000
_refine_ls_structure_factor_coef Fsqd
_refine_ls_weighting_details 'w=1/[\s^2^(Fo^2^)+(0.0285P)^2^+1.6376P] where P=(Fo^2^+2Fc^2^)/3'
_refine_ls_weighting_scheme calc
_refine_ls_wR_factor_gt 0.0700
_refine_ls_wR_factor_ref 0.0773
_reflns_Friedel_coverage 0.000
_reflns_number_gt 8070
_reflns_number_total 10500
_reflns_threshold_expression 'I > 2\s(I)'
_cod_data_source_file ja9b09363_si_002.cif
_cod_data_source_block yyy12
_cod_database_code 4127858
_shelx_shelxl_version_number 2018/3
_shelx_space_group_comment
; 
The symmetry employed for this shelxl refinement is uniquely defined 
by the following loop, which should always be used as a source of 
symmetry information in preference to the above space-group names. 
They are only intended as comments. 
;
_shelx_estimated_absorpt_t_min 0.611
_shelx_estimated_absorpt_t_max 0.890

loop_
_space_group_symop_operation_xyz
'x, y, z'
'-x, -y, -z'

loop_
_atom_site_label
_atom_site_type_symbol
_atom_site_fract_x
_atom_site_fract_y
_atom_site_fract_z
_atom_site_U_iso_or_equiv
_atom_site_adp_type
_atom_site_occupancy
_atom_site_site_symmetry_order
_atom_site_calc_flag
_atom_site_refinement_flags_posn
_atom_site_refinement_flags_adp
_atom_site_refinement_flags_occupancy
_atom_site_disorder_assembly
_atom_site_disorder_group
Au1 Au 0.87822(2) 0.19612(2) 0.78171(2) 0.03335(5) Uani 1 1 d . . . . .
P1 P 0.72911(10) 0.30569(7) 0.67535(6) 0.02465(19) Uani 1 1 d . . . . .
C11 C 1.1184(4) 0.0299(3) 0.9025(2) 0.0319(8) Uani 1 1 d . . . . .
N12 N 1.0297(5) 0.0459(2) 0.8255(2) 0.0486(10) Uani 1 1 d . . . . .
C13 C 1.0440(11) -0.0278(4) 0.7759(5) 0.140(4) Uani 1 1 d . . . . .
H13 H 0.979597 -0.017266 0.722039 0.168 Uiso 1 1 calc R U . . .
C14 C 1.1506(13) -0.1207(5) 0.8002(6) 0.190(6) Uani 1 1 d . . . . .
H14 H 1.160374 -0.171931 0.761915 0.228 Uiso 1 1 calc R U . . .
C15 C 1.2407(9) -0.1387(4) 0.8779(4) 0.107(3) Uani 1 1 d . . . . .
H15 H 1.311779 -0.202781 0.895535 0.128 Uiso 1 1 calc R U . . .
C16 C 1.2278(5) -0.0624(3) 0.9316(3) 0.0447(11) Uani 1 1 d . . . . .
C17 C 1.3206(6) -0.0738(4) 1.0128(3) 0.0564(13) Uani 1 1 d . . . . .
H17 H 1.394705 -0.136250 1.032267 0.068 Uiso 1 1 calc R U . . .
C18 C 1.3058(7) 0.0016(4) 1.0623(4) 0.0755(18) Uani 1 1 d . . . . .
H18 H 1.369904 -0.007701 1.116171 0.091 Uiso 1 1 calc R U . . .
C19 C 1.1943(7) 0.0968(4) 1.0352(4) 0.0698(17) Uani 1 1 d . . . . .
C20 C 1.1736(12) 0.1782(5) 1.0839(5) 0.143(4) Uani 1 1 d . . . . .
H20 H 1.234615 0.172580 1.138372 0.171 Uiso 1 1 calc R U . . .
C21 C 1.0654(12) 0.2661(5) 1.0532(5) 0.151(5) Uani 1 1 d . . . . .
H21 H 1.050184 0.321866 1.086409 0.181 Uiso 1 1 calc R U . . .
C22 C 0.9774(9) 0.2740(4) 0.9731(4) 0.088(2) Uani 1 1 d . . . . .
H22 H 0.903007 0.335922 0.952126 0.106 Uiso 1 1 calc R U . . .
N23 N 0.9938(4) 0.1983(2) 0.9253(2) 0.0442(9) Uani 1 1 d . . . . .
C24 C 1.1011(5) 0.1108(3) 0.9551(3) 0.0370(9) Uani 1 1 d . . . . .
C31 C 0.5448(4) 0.2880(3) 0.6546(2) 0.0257(7) Uani 1 1 d . . . . .
C32 C 0.4617(4) 0.3186(3) 0.5699(2) 0.0275(7) Uani 1 1 d . . . . .
C33 C 0.3291(4) 0.2977(3) 0.5539(3) 0.0317(8) Uani 1 1 d . . . . .
C34 C 0.2721(4) 0.2470(3) 0.6233(3) 0.0381(9) Uani 1 1 d . . . . .
C35 C 0.3469(5) 0.2177(3) 0.7083(3) 0.0427(10) Uani 1 1 d . . . . .
C36 C 0.4818(5) 0.2373(3) 0.7227(3) 0.0370(9) Uani 1 1 d . . . . .
F32 F 0.5107(3) 0.37212(17) 0.50175(15) 0.0395(5) Uani 1 1 d . . . . .
F33 F 0.2548(3) 0.32827(18) 0.47125(17) 0.0486(6) Uani 1 1 d . . . . .
F34 F 0.1415(3) 0.2274(2) 0.6091(2) 0.0566(7) Uani 1 1 d . . . . .
F35 F 0.2913(3) 0.1687(3) 0.7767(2) 0.0761(10) Uani 1 1 d . . . . .
F36 F 0.5510(3) 0.2052(2) 0.80648(17) 0.0646(8) Uani 1 1 d . . . . .
C41 C 0.8142(4) 0.2986(3) 0.5602(2) 0.0256(7) Uani 1 1 d . . . . .
C42 C 0.8397(4) 0.3765(3) 0.5031(3) 0.0301(8) Uani 1 1 d . . . . .
C43 C 0.9121(5) 0.3639(3) 0.4195(3) 0.0356(9) Uani 1 1 d . . . . .
C44 C 0.9596(5) 0.2720(3) 0.3903(3) 0.0379(9) Uani 1 1 d . . . . .
C45 C 0.9357(5) 0.1930(3) 0.4439(3) 0.0388(9) Uani 1 1 d . . . . .
C46 C 0.8643(4) 0.2066(3) 0.5272(3) 0.0308(8) Uani 1 1 d . . . . .
F42 F 0.7949(3) 0.46864(16) 0.52703(16) 0.0451(6) Uani 1 1 d . . . . .
F43 F 0.9344(3) 0.44100(19) 0.36746(17) 0.0527(7) Uani 1 1 d . . . . .
F44 F 1.0294(3) 0.2596(2) 0.30812(17) 0.0608(7) Uani 1 1 d . . . . .
F45 F 0.9837(3) 0.10241(19) 0.41548(19) 0.0589(7) Uani 1 1 d . . . . .
F46 F 0.8422(3) 0.12833(16) 0.57790(17) 0.0457(6) Uani 1 1 d . . . . .
C51 C 0.6891(4) 0.4334(3) 0.6998(2) 0.0286(8) Uani 1 1 d . . . . .
C52 C 0.5484(5) 0.5070(3) 0.6923(3) 0.0330(8) Uani 1 1 d . . . . .
C53 C 0.5272(5) 0.5986(3) 0.7217(3) 0.0402(10) Uani 1 1 d . . . . .
C54 C 0.6474(6) 0.6193(3) 0.7593(3) 0.0460(11) Uani 1 1 d . . . . .
C55 C 0.7905(6) 0.5486(3) 0.7684(3) 0.0417(10) Uani 1 1 d . . . . .
C56 C 0.8100(5) 0.4579(3) 0.7376(3) 0.0348(9) Uani 1 1 d . . . . .
F52 F 0.4240(3) 0.49235(16) 0.65630(17) 0.0447(6) Uani 1 1 d . . . . .
F53 F 0.3866(3) 0.66654(18) 0.7141(2) 0.0620(8) Uani 1 1 d . . . . .
F54 F 0.6296(4) 0.7078(2) 0.7879(2) 0.0680(9) Uani 1 1 d . . . . .
F55 F 0.9095(3) 0.5666(2) 0.80670(19) 0.0626(8) Uani 1 1 d . . . . .
F56 F 0.9527(3) 0.39259(19) 0.74357(18) 0.0490(6) Uani 1 1 d . . . . .
N1 N 0.4575(10) 0.4864(6) 1.0487(5) 0.071(2) Uani 0.5 1 d D . P A -1
S1 S 0.4690(10) 0.4167(7) 0.9700(6) 0.0622(16) Uani 0.5 1 d D . P A -1
O11 O 0.4724(11) 0.3221(6) 1.0138(7) 0.084(3) Uani 0.5 1 d D . P A -1
O12 O 0.5787(10) 0.4192(7) 0.9004(6) 0.079(3) Uani 0.5 1 d D . P A -1
C1 C 0.2840(14) 0.4664(9) 0.9088(9) 0.076(4) Uani 0.5 1 d D . P A -1
F1 F 0.265(2) 0.5538(8) 0.8643(9) 0.108(4) Uani 0.5 1 d D . P A -1
F2 F 0.1700(17) 0.4736(15) 0.9662(11) 0.111(6) Uani 0.5 1 d D . P A -1
F3 F 0.2723(13) 0.4072(9) 0.8482(7) 0.113(4) Uani 0.5 1 d D . P A -1
S2 S 0.4928(11) 0.5867(7) 1.0361(7) 0.076(2) Uani 0.5 1 d D . P A -1
O21 O 0.4923(14) 0.6319(7) 0.9443(6) 0.101(4) Uani 0.5 1 d D . P A -1
O22 O 0.4121(13) 0.6457(7) 1.1051(7) 0.104(4) Uani 0.5 1 d D . P A -1
C2 C 0.6910(15) 0.5518(10) 1.0772(10) 0.088(4) Uani 0.5 1 d D . P A -1
F4 F 0.7193(19) 0.4953(13) 1.1576(10) 0.138(6) Uani 0.5 1 d D . P A -1
F5 F 0.7891(17) 0.5083(14) 1.0168(12) 0.107(6) Uani 0.5 1 d D . P A -1
F6 F 0.7288(15) 0.6315(8) 1.0879(10) 0.146(5) Uani 0.5 1 d D . P A -1
N3 N 0.5411(12) 1.0536(6) 0.5473(5) 0.058(3) Uani 0.5 1 d D . P B -1
S3 S 0.5909(4) 0.9560(3) 0.6176(3) 0.0549(9) Uani 0.5 1 d D . P B -1
O31 O 0.680(2) 0.8686(10) 0.5831(11) 0.094(6) Uani 0.5 1 d D . P B -1
O32 O 0.6385(12) 0.9795(9) 0.7028(6) 0.106(3) Uani 0.5 1 d D . P B -1
C3 C 0.4084(12) 0.9391(7) 0.6451(8) 0.076(3) Uani 0.5 1 d D . P B -1
F7 F 0.3032(10) 1.0163(6) 0.6650(11) 0.167(6) Uani 0.5 1 d D . P B -1
F8 F 0.360(2) 0.8991(17) 0.5816(11) 0.261(11) Uani 0.5 1 d D . P B -1
F9 F 0.4226(12) 0.8726(7) 0.7150(8) 0.167(5) Uani 0.5 1 d D . P B -1
S4 S 0.5947(3) 1.0622(2) 0.44434(19) 0.0537(6) Uani 0.5 1 d D . P B -1
O41 O 0.7164(10) 0.9861(6) 0.4173(6) 0.065(2) Uani 0.5 1 d D . P B -1
O42 O 0.5980(14) 1.1587(5) 0.4194(7) 0.072(3) Uani 0.5 1 d D . P B -1
C4 C 0.4348(16) 1.0549(10) 0.3787(10) 0.078(5) Uani 0.5 1 d D . P B -1
F10 F 0.3060(16) 1.1233(11) 0.3968(13) 0.120(5) Uani 0.5 1 d D . P B -1
F11 F 0.4142(10) 0.9674(6) 0.3942(7) 0.098(3) Uani 0.5 1 d D . P B -1
F12 F 0.4555(13) 1.0716(7) 0.2873(6) 0.122(3) Uani 0.5 1 d D . P B -1

loop_
_atom_site_aniso_label
_atom_site_aniso_U_11
_atom_site_aniso_U_22
_atom_site_aniso_U_33
_atom_site_aniso_U_23
_atom_site_aniso_U_13
_atom_site_aniso_U_12
Au1 0.02627(8) 0.03613(9) 0.03187(8) 0.00807(6) -0.00766(6) -0.00561(6)
P1 0.0220(4) 0.0257(4) 0.0236(4) 0.0013(3) -0.0033(4) -0.0051(4)
C11 0.035(2) 0.033(2) 0.0239(18) 0.0015(15) -0.0021(16) -0.0067(17)
N12 0.063(3) 0.0296(18) 0.042(2) -0.0088(15) -0.0245(18) 0.0027(17)
C13 0.224(9) 0.043(3) 0.102(5) -0.036(3) -0.116(6) 0.044(4)
C14 0.317(14) 0.055(4) 0.125(7) -0.054(4) -0.152(8) 0.062(6)
C15 0.158(7) 0.044(3) 0.068(4) -0.019(3) -0.048(4) 0.046(4)
C16 0.050(3) 0.039(2) 0.032(2) 0.0001(18) -0.0045(19) 0.003(2)
C17 0.055(3) 0.057(3) 0.037(2) 0.010(2) -0.017(2) 0.005(2)
C18 0.096(5) 0.061(3) 0.056(3) 0.006(3) -0.050(3) -0.009(3)
C19 0.105(5) 0.046(3) 0.052(3) 0.000(2) -0.044(3) -0.016(3)
C20 0.252(11) 0.063(4) 0.093(5) -0.017(4) -0.115(6) -0.016(5)
C21 0.287(12) 0.052(4) 0.081(5) -0.024(3) -0.110(6) 0.003(5)
C22 0.161(6) 0.031(3) 0.049(3) -0.013(2) -0.043(4) 0.005(3)
N23 0.066(3) 0.0299(18) 0.0309(18) -0.0044(14) -0.0111(17) -0.0062(17)
C24 0.049(2) 0.031(2) 0.029(2) 0.0019(16) -0.0088(18) -0.0121(18)
C31 0.0196(17) 0.0282(18) 0.0263(18) -0.0019(14) -0.0005(14) -0.0037(14)
C32 0.0278(19) 0.0247(17) 0.0272(18) -0.0005(14) -0.0014(15) -0.0053(15)
C33 0.0266(19) 0.0298(19) 0.036(2) 0.0001(16) -0.0103(16) -0.0057(15)
C34 0.026(2) 0.038(2) 0.052(3) -0.0088(19) -0.0036(18) -0.0104(17)
C35 0.031(2) 0.047(2) 0.049(3) 0.010(2) 0.0048(19) -0.0164(19)
C36 0.030(2) 0.049(2) 0.029(2) 0.0055(17) -0.0024(16) -0.0114(18)
F32 0.0344(12) 0.0492(14) 0.0319(12) 0.0122(10) -0.0090(10) -0.0145(11)
F33 0.0435(14) 0.0555(15) 0.0470(15) 0.0022(12) -0.0223(12) -0.0181(12)
F34 0.0320(13) 0.0649(17) 0.0778(19) 0.0018(14) -0.0090(13) -0.0253(13)
F35 0.0537(18) 0.112(3) 0.0665(19) 0.0334(18) -0.0006(15) -0.0467(18)
F36 0.0469(16) 0.111(2) 0.0346(14) 0.0313(14) -0.0086(12) -0.0362(16)
C41 0.0213(17) 0.0287(18) 0.0249(17) -0.0010(14) -0.0035(14) -0.0061(14)
C42 0.030(2) 0.0295(19) 0.0279(19) -0.0011(15) -0.0002(15) -0.0062(16)
C43 0.034(2) 0.042(2) 0.029(2) 0.0001(17) -0.0024(16) -0.0095(18)
C44 0.031(2) 0.060(3) 0.0223(18) -0.0122(18) 0.0030(16) -0.012(2)
C45 0.039(2) 0.042(2) 0.038(2) -0.0199(19) 0.0002(18) -0.0118(19)
C46 0.029(2) 0.0301(19) 0.036(2) -0.0069(16) -0.0002(16) -0.0127(16)
F42 0.0633(16) 0.0252(11) 0.0413(13) 0.0001(10) 0.0136(12) -0.0077(11)
F43 0.0615(17) 0.0535(16) 0.0391(14) 0.0084(12) 0.0136(12) -0.0176(13)
F44 0.0698(19) 0.0757(19) 0.0338(14) -0.0175(13) 0.0186(13) -0.0154(16)
F45 0.075(2) 0.0511(16) 0.0573(17) -0.0338(13) 0.0143(15) -0.0205(14)
F46 0.0589(16) 0.0327(12) 0.0519(15) -0.0083(11) 0.0093(12) -0.0224(12)
C51 0.035(2) 0.0308(19) 0.0192(17) -0.0022(14) 0.0013(15) -0.0099(16)
C52 0.039(2) 0.031(2) 0.0275(19) -0.0019(15) -0.0021(16) -0.0091(17)
C53 0.053(3) 0.031(2) 0.030(2) -0.0024(16) 0.0047(19) -0.0046(19)
C54 0.080(4) 0.036(2) 0.027(2) -0.0130(17) 0.015(2) -0.023(2)
C55 0.061(3) 0.053(3) 0.028(2) -0.0126(18) 0.0088(19) -0.038(2)
C56 0.042(2) 0.041(2) 0.0245(19) -0.0035(16) 0.0045(17) -0.0167(19)
F52 0.0372(13) 0.0331(12) 0.0559(15) -0.0083(11) -0.0127(11) 0.0014(10)
F53 0.072(2) 0.0315(13) 0.0683(19) -0.0097(13) -0.0008(15) 0.0044(13)
F54 0.110(3) 0.0465(16) 0.0598(18) -0.0289(14) 0.0217(17) -0.0350(17)
F55 0.076(2) 0.084(2) 0.0517(16) -0.0299(15) 0.0084(15) -0.0523(17)
F56 0.0357(14) 0.0568(16) 0.0589(16) -0.0127(13) -0.0030(12) -0.0187(12)
N1 0.083(6) 0.069(5) 0.035(4) 0.006(4) 0.018(4) 0.007(5)
S1 0.067(3) 0.052(3) 0.041(3) 0.0108(19) 0.016(2) 0.012(2)
O11 0.091(6) 0.053(5) 0.078(6) 0.026(4) 0.021(5) 0.011(5)
O12 0.085(6) 0.080(6) 0.042(4) 0.008(4) 0.032(4) 0.009(5)
C1 0.076(8) 0.063(7) 0.059(8) -0.002(5) 0.007(6) 0.019(6)
F1 0.108(7) 0.087(6) 0.086(8) 0.038(5) -0.021(6) 0.014(6)
F2 0.066(6) 0.138(14) 0.088(7) 0.007(7) 0.011(5) 0.017(7)
F3 0.117(8) 0.105(8) 0.088(6) -0.030(6) -0.022(6) 0.013(6)
S2 0.095(5) 0.051(3) 0.047(3) 0.0049(18) 0.032(3) 0.022(3)
O21 0.151(10) 0.051(5) 0.060(6) 0.018(4) 0.033(6) 0.018(6)
O22 0.124(8) 0.077(6) 0.083(6) -0.018(6) 0.055(6) 0.007(7)
C2 0.104(10) 0.067(9) 0.077(9) -0.011(7) 0.039(7) -0.006(7)
F4 0.104(9) 0.198(17) 0.095(8) 0.051(11) -0.002(6) -0.046(13)
F5 0.098(10) 0.089(7) 0.120(10) -0.030(7) 0.058(10) -0.005(8)
F6 0.155(10) 0.110(8) 0.190(13) -0.068(8) 0.060(10) -0.051(8)
N3 0.071(7) 0.036(4) 0.059(5) -0.004(4) 0.020(5) -0.010(4)
S3 0.0508(18) 0.057(3) 0.0557(18) 0.0013(16) 0.0005(14) -0.0173(17)
O31 0.110(12) 0.055(7) 0.084(7) 0.012(5) 0.019(7) 0.015(7)
O32 0.111(8) 0.171(10) 0.053(5) -0.015(6) -0.014(5) -0.069(8)
C3 0.067(7) 0.060(6) 0.105(9) 0.010(5) 0.006(6) -0.031(5)
F7 0.080(6) 0.074(5) 0.322(16) 0.027(8) 0.096(9) -0.010(4)
F8 0.29(2) 0.46(3) 0.199(12) -0.126(17) 0.085(13) -0.33(2)
F9 0.138(8) 0.108(7) 0.211(10) 0.075(7) 0.085(8) -0.011(6)
S4 0.0592(17) 0.0538(15) 0.0481(15) -0.0020(11) 0.0036(12) -0.0191(13)
O41 0.065(5) 0.068(5) 0.066(5) -0.021(4) 0.021(4) -0.020(4)
O42 0.084(6) 0.052(4) 0.082(6) 0.010(4) -0.009(5) -0.030(4)
C4 0.098(10) 0.036(7) 0.098(8) -0.020(7) -0.005(8) -0.015(6)
F10 0.053(6) 0.077(7) 0.216(15) -0.022(8) -0.028(7) 0.000(5)
F11 0.110(7) 0.067(5) 0.137(8) -0.023(5) -0.006(6) -0.051(5)
F12 0.172(9) 0.135(8) 0.073(5) 0.008(5) -0.048(5) -0.075(7)

loop_
_atom_type_symbol
_atom_type_description
_atom_type_scat_dispersion_real
_atom_type_scat_dispersion_imag
_atom_type_scat_source
C C 0.0033 0.0016 'International Tables Vol C Tables 4.2.6.8 and 6.1.1.4'
H H 0.0000 0.0000 'International Tables Vol C Tables 4.2.6.8 and 6.1.1.4'
N N 0.0061 0.0033 'International Tables Vol C Tables 4.2.6.8 and 6.1.1.4'
O O 0.0106 0.0060 'International Tables Vol C Tables 4.2.6.8 and 6.1.1.4'
F F 0.0171 0.0103 'International Tables Vol C Tables 4.2.6.8 and 6.1.1.4'
P P 0.1023 0.0942 'International Tables Vol C Tables 4.2.6.8 and 6.1.1.4'
S S 0.1246 0.1234 'International Tables Vol C Tables 4.2.6.8 and 6.1.1.4'
Au Au -2.0133 8.8022 'International Tables Vol C Tables 4.2.6.8 and 6.1.1.4'

loop_
_geom_angle_atom_site_label_1
_geom_angle_atom_site_label_2
_geom_angle_atom_site_label_3
_geom_angle
N12 Au1 P1 150.21(9)
N12 Au1 N23 72.57(12)
P1 Au1 N23 136.71(8)
C31 P1 C51 107.10(17)
C31 P1 C41 102.60(16)
C51 P1 C41 106.32(16)
C31 P1 Au1 114.60(12)
C51 P1 Au1 113.55(12)
C41 P1 Au1 111.78(11)
N12 C11 C16 122.4(4)
N12 C11 C24 117.9(3)
C16 C11 C24 119.7(4)
C13 N12 C11 118.8(4)
C13 N12 Au1 122.4(3)
C11 N12 Au1 118.6(3)
N12 C13 C14 121.8(5)
N12 C13 H13 119.1
C14 C13 H13 119.1
C15 C14 C13 120.4(5)
C15 C14 H14 119.8
C13 C14 H14 119.8
C14 C15 C16 119.0(5)
C14 C15 H15 120.5
C16 C15 H15 120.5
C15 C16 C11 117.6(4)
C15 C16 C17 122.9(4)
C11 C16 C17 119.5(4)
C18 C17 C16 121.2(4)
C18 C17 H17 119.4
C16 C17 H17 119.4
C17 C18 C19 120.8(4)
C17 C18 H18 119.6
C19 C18 H18 119.6
C20 C19 C24 117.0(5)
C20 C19 C18 123.4(5)
C24 C19 C18 119.6(4)
C21 C20 C19 119.7(5)
C21 C20 H20 120.2
C19 C20 H20 120.2
C20 C21 C22 119.8(5)
C20 C21 H21 120.1
C22 C21 H21 120.1
N23 C22 C21 122.1(5)
N23 C22 H22 119.0
C21 C22 H22 119.0
C22 N23 C24 118.6(4)
C22 N23 Au1 128.6(3)
C24 N23 Au1 112.5(2)
N23 C24 C19 122.8(4)
N23 C24 C11 118.0(3)
C19 C24 C11 119.2(4)
C36 C31 C32 115.6(3)
C36 C31 P1 120.6(3)
C32 C31 P1 123.7(3)
F32 C32 C33 118.0(3)
F32 C32 C31 119.5(3)
C33 C32 C31 122.5(3)
F33 C33 C34 120.5(3)
F33 C33 C32 119.9(3)
C34 C33 C32 119.6(3)
F34 C34 C33 120.2(4)
F34 C34 C35 119.6(4)
C33 C34 C35 120.3(4)
F35 C35 C34 120.6(4)
F35 C35 C36 119.9(4)
C34 C35 C36 119.5(4)
F36 C36 C35 116.7(4)
F36 C36 C31 120.7(3)
C35 C36 C31 122.5(4)
C42 C41 C46 115.9(3)
C42 C41 P1 126.1(3)
C46 C41 P1 117.9(3)
F42 C42 C43 116.1(3)
F42 C42 C41 121.3(3)
C43 C42 C41 122.5(3)
F43 C43 C44 120.6(4)
F43 C43 C42 120.2(4)
C44 C43 C42 119.2(4)
F44 C44 C43 119.4(4)
F44 C44 C45 120.2(4)
C43 C44 C45 120.4(4)
F45 C45 C46 120.0(4)
F45 C45 C44 120.3(4)
C46 C45 C44 119.7(4)
F46 C46 C45 118.4(3)
F46 C46 C41 119.3(3)
C45 C46 C41 122.3(4)
C52 C51 C56 115.8(3)
C52 C51 P1 126.9(3)
C56 C51 P1 117.1(3)
F52 C52 C53 116.5(4)
F52 C52 C51 121.2(3)
C53 C52 C51 122.3(4)
F53 C53 C54 120.3(4)
F53 C53 C52 119.5(4)
C54 C53 C52 120.2(4)
F54 C54 C53 121.2(5)
F54 C54 C55 118.9(4)
C53 C54 C55 119.9(4)
F55 C55 C54 121.0(4)
F55 C55 C56 119.9(4)
C54 C55 C56 119.1(4)
F56 C56 C55 117.3(4)
F56 C56 C51 120.0(3)
C55 C56 C51 122.7(4)
S2 N1 S1 125.2(7)
O11 S1 O12 117.1(8)
O11 S1 N1 107.8(7)
O12 S1 N1 116.4(8)
O11 S1 C1 105.0(7)
O12 S1 C1 104.9(7)
N1 S1 C1 104.1(7)
F1 C1 F2 107.9(13)
F1 C1 F3 108.3(12)
F2 C1 F3 107.1(13)
F1 C1 S1 111.8(10)
F2 C1 S1 111.6(11)
F3 C1 S1 109.9(9)
O21 S2 O22 118.8(9)
O21 S2 N1 117.0(8)
O22 S2 N1 108.2(8)
O21 S2 C2 104.7(8)
O22 S2 C2 102.5(8)
N1 S2 C2 103.1(7)
F5 C2 F4 108.7(13)
F5 C2 F6 103.6(12)
F4 C2 F6 107.0(13)
F5 C2 S2 112.9(11)
F4 C2 S2 113.8(11)
F6 C2 S2 110.2(11)
S4 N3 S3 124.9(6)
O31 S3 O32 118.5(9)
O31 S3 N3 117.4(7)
O32 S3 N3 107.9(6)
O31 S3 C3 106.0(9)
O32 S3 C3 102.9(6)
N3 S3 C3 101.8(5)
F7 C3 F9 106.6(10)
F7 C3 F8 110.6(14)
F9 C3 F8 100.5(12)
F7 C3 S3 115.4(7)
F9 C3 S3 110.9(8)
F8 C3 S3 111.8(10)
O41 S4 O42 117.0(6)
O41 S4 N3 118.5(5)
O42 S4 N3 108.5(6)
O41 S4 C4 103.2(6)
O42 S4 C4 104.6(6)
N3 S4 C4 102.9(6)
F11 C4 F10 108.5(13)
F11 C4 F12 107.3(11)
F10 C4 F12 106.1(13)
F11 C4 S4 112.8(10)
F10 C4 S4 111.4(12)
F12 C4 S4 110.5(9)

loop_
_geom_bond_atom_site_label_1
_geom_bond_atom_site_label_2
_geom_bond_distance
Au1 N12 2.185(3)
Au1 P1 2.1959(9)
Au1 N23 2.345(3)
P1 C31 1.817(4)
P1 C51 1.823(4)
P1 C41 1.829(4)
C11 N12 1.339(5)
C11 C16 1.404(5)
C11 C24 1.423(5)
N12 C13 1.314(6)
C13 C14 1.387(8)
C13 H13 0.9500
C14 C15 1.350(8)
C14 H14 0.9500
C15 C16 1.385(7)
C15 H15 0.9500
C16 C17 1.419(6)
C17 C18 1.333(7)
C17 H17 0.9500
C18 C19 1.435(7)
C18 H18 0.9500
C19 C20 1.391(8)
C19 C24 1.402(6)
C20 C21 1.362(9)
C20 H20 0.9500
C21 C22 1.389(8)
C21 H21 0.9500
C22 N23 1.319(5)
C22 H22 0.9500
N23 C24 1.352(5)
C31 C36 1.384(5)
C31 C32 1.397(5)
C32 F32 1.339(4)
C32 C33 1.368(5)
C33 F33 1.336(4)
C33 C34 1.367(6)
C34 F34 1.335(4)
C34 C35 1.367(6)
C35 F35 1.337(5)
C35 C36 1.374(6)
C36 F36 1.335(4)
C41 C42 1.389(5)
C41 C46 1.390(5)
C42 F42 1.337(4)
C42 C43 1.375(5)
C43 F43 1.332(4)
C43 C44 1.364(6)
C44 F44 1.346(4)
C44 C45 1.371(6)
C45 F45 1.342(4)
C45 C46 1.368(5)
C46 F46 1.337(4)
C51 C52 1.380(5)
C51 C56 1.395(5)
C52 F52 1.341(4)
C52 C53 1.378(5)
C53 F53 1.344(5)
C53 C54 1.360(6)
C54 F54 1.338(5)
C54 C55 1.377(7)
C55 F55 1.335(5)
C55 C56 1.379(6)
C56 F56 1.343(5)
N1 S2 1.560(10)
N1 S1 1.577(9)
S1 O11 1.418(10)
S1 O12 1.420(9)
S1 C1 1.812(12)
C1 F1 1.300(12)
C1 F2 1.313(11)
C1 F3 1.313(11)
S2 O21 1.407(10)
S2 O22 1.427(10)
S2 C2 1.811(12)
C2 F5 1.309(12)
C2 F4 1.314(12)
C2 F6 1.318(12)
N3 S4 1.564(8)
N3 S3 1.573(8)
S3 O31 1.403(11)
S3 O32 1.419(8)
S3 C3 1.798(10)
C3 F7 1.276(10)
C3 F9 1.283(10)
C3 F8 1.285(12)
S4 O41 1.380(8)
S4 O42 1.397(8)
S4 C4 1.789(13)
C4 F11 1.319(12)
C4 F10 1.320(12)
C4 F12 1.337(13)

loop_
_geom_torsion_atom_site_label_1
_geom_torsion_atom_site_label_2
_geom_torsion_atom_site_label_3
_geom_torsion_atom_site_label_4
_geom_torsion
C16 C11 N12 C13 1.0(8)
C24 C11 N12 C13 179.9(7)
C16 C11 N12 Au1 -174.8(3)
C24 C11 N12 Au1 4.1(5)
C11 N12 C13 C14 -1.5(14)
Au1 N12 C13 C14 174.1(9)
N12 C13 C14 C15 1.9(19)
C13 C14 C15 C16 -1.7(17)
C14 C15 C16 C11 1.2(12)
C14 C15 C16 C17 -178.1(9)
N12 C11 C16 C15 -0.8(8)
C24 C11 C16 C15 -179.8(5)
N12 C11 C16 C17 178.5(4)
C24 C11 C16 C17 -0.4(7)
C15 C16 C17 C18 179.4(7)
C11 C16 C17 C18 0.1(8)
C16 C17 C18 C19 0.5(10)
C17 C18 C19 C20 -179.9(8)
C17 C18 C19 C24 -0.7(10)
C24 C19 C20 C21 0.5(14)
C18 C19 C20 C21 179.7(9)
C19 C20 C21 C22 -0.5(17)
C20 C21 C22 N23 0.6(15)
C21 C22 N23 C24 -0.8(11)
C21 C22 N23 Au1 -173.4(7)
C22 N23 C24 C19 0.9(8)
Au1 N23 C24 C19 174.6(4)
C22 N23 C24 C11 -179.6(5)
Au1 N23 C24 C11 -5.8(5)
C20 C19 C24 N23 -0.7(10)
C18 C19 C24 N23 -180.0(5)
C20 C19 C24 C11 179.7(7)
C18 C19 C24 C11 0.4(8)
N12 C11 C24 N23 1.5(6)
C16 C11 C24 N23 -179.5(4)
N12 C11 C24 C19 -178.9(5)
C16 C11 C24 C19 0.1(7)
C51 P1 C31 C36 -103.1(3)
C41 P1 C31 C36 145.2(3)
Au1 P1 C31 C36 23.9(4)
C51 P1 C31 C32 80.4(3)
C41 P1 C31 C32 -31.3(3)
Au1 P1 C31 C32 -152.7(3)
C36 C31 C32 F32 176.8(3)
P1 C31 C32 F32 -6.5(5)
C36 C31 C32 C33 -1.8(5)
P1 C31 C32 C33 174.9(3)
F32 C32 C33 F33 1.8(5)
C31 C32 C33 F33 -179.6(3)
F32 C32 C33 C34 -177.1(3)
C31 C32 C33 C34 1.6(6)
F33 C33 C34 F34 0.2(6)
C32 C33 C34 F34 179.0(3)
F33 C33 C34 C35 -178.7(4)
C32 C33 C34 C35 0.2(6)
F34 C34 C35 F35 0.7(7)
C33 C34 C35 F35 179.6(4)
F34 C34 C35 C36 179.6(4)
C33 C34 C35 C36 -1.5(7)
F35 C35 C36 F36 0.1(6)
C34 C35 C36 F36 -178.8(4)
F35 C35 C36 C31 -179.8(4)
C34 C35 C36 C31 1.3(7)
C32 C31 C36 F36 -179.6(4)
P1 C31 C36 F36 3.6(6)
C32 C31 C36 C35 0.3(6)
P1 C31 C36 C35 -176.5(3)
C31 P1 C41 C42 111.2(3)
C51 P1 C41 C42 -1.1(4)
Au1 P1 C41 C42 -125.5(3)
C31 P1 C41 C46 -71.5(3)
C51 P1 C41 C46 176.2(3)
Au1 P1 C41 C46 51.8(3)
C46 C41 C42 F42 179.2(3)
P1 C41 C42 F42 -3.5(5)
C46 C41 C42 C43 -0.9(5)
P1 C41 C42 C43 176.3(3)
F42 C42 C43 F43 0.2(5)
C41 C42 C43 F43 -179.7(3)
F42 C42 C43 C44 -179.4(3)
C41 C42 C43 C44 0.8(6)
F43 C43 C44 F44 -0.1(6)
C42 C43 C44 F44 179.4(3)
F43 C43 C44 C45 -179.7(4)
C42 C43 C44 C45 -0.1(6)
F44 C44 C45 F45 1.0(6)
C43 C44 C45 F45 -179.4(4)
F44 C44 C45 C46 -179.8(4)
C43 C44 C45 C46 -0.3(6)
F45 C45 C46 F46 -1.0(6)
C44 C45 C46 F46 179.9(4)
F45 C45 C46 C41 179.2(3)
C44 C45 C46 C41 0.0(6)
C42 C41 C46 F46 -179.3(3)
P1 C41 C46 F46 3.2(5)
C42 C41 C46 C45 0.5(5)
P1 C41 C46 C45 -177.0(3)
C31 P1 C51 C52 -7.7(4)
C41 P1 C51 C52 101.5(3)
Au1 P1 C51 C52 -135.2(3)
C31 P1 C51 C56 166.4(3)
C41 P1 C51 C56 -84.4(3)
Au1 P1 C51 C56 38.9(3)
C56 C51 C52 F52 179.4(3)
P1 C51 C52 F52 -6.4(5)
C56 C51 C52 C53 -1.1(5)
P1 C51 C52 C53 173.1(3)
F52 C52 C53 F53 0.8(5)
C51 C52 C53 F53 -178.8(3)
F52 C52 C53 C54 179.8(4)
C51 C52 C53 C54 0.2(6)
F53 C53 C54 F54 -1.3(6)
C52 C53 C54 F54 179.7(4)
F53 C53 C54 C55 178.8(4)
C52 C53 C54 C55 -0.2(6)
F54 C54 C55 F55 1.3(6)
C53 C54 C55 F55 -178.8(4)
F54 C54 C55 C56 -178.8(3)
C53 C54 C55 C56 1.0(6)
F55 C55 C56 F56 -3.2(5)
C54 C55 C56 F56 176.9(4)
F55 C55 C56 C51 177.9(3)
C54 C55 C56 C51 -2.0(6)
C52 C51 C56 F56 -176.9(3)
P1 C51 C56 F56 8.3(5)
C52 C51 C56 C55 2.0(5)
P1 C51 C56 C55 -172.8(3)
S2 N1 S1 O11 163.3(8)
S2 N1 S1 O12 29.4(14)
S2 N1 S1 C1 -85.5(10)
O11 S1 C1 F1 -179.5(11)
O12 S1 C1 F1 -55.5(12)
N1 S1 C1 F1 67.2(11)
O11 S1 C1 F2 59.5(13)
O12 S1 C1 F2 -176.5(12)
N1 S1 C1 F2 -53.7(12)
O11 S1 C1 F3 -59.2(12)
O12 S1 C1 F3 64.8(13)
N1 S1 C1 F3 -172.5(11)
S1 N1 S2 O21 18.8(15)
S1 N1 S2 O22 156.3(8)
S1 N1 S2 C2 -95.6(10)
O21 S2 C2 F5 -46.2(14)
O22 S2 C2 F5 -170.8(13)
N1 S2 C2 F5 76.8(13)
O21 S2 C2 F4 -170.7(13)
O22 S2 C2 F4 64.7(14)
N1 S2 C2 F4 -47.7(13)
O21 S2 C2 F6 69.1(12)
O22 S2 C2 F6 -55.5(12)
N1 S2 C2 F6 -167.9(10)
S4 N3 S3 O31 -5.3(14)
S4 N3 S3 O32 131.7(8)
S4 N3 S3 C3 -120.4(8)
O31 S3 C3 F7 -170.3(12)
O32 S3 C3 F7 64.7(12)
N3 S3 C3 F7 -47.0(12)
O31 S3 C3 F9 68.5(12)
O32 S3 C3 F9 -56.5(11)
N3 S3 C3 F9 -168.2(9)
O31 S3 C3 F8 -42.7(16)
O32 S3 C3 F8 -167.8(14)
N3 S3 C3 F8 80.5(14)
S3 N3 S4 O41 -13.4(11)
S3 N3 S4 O42 -150.1(8)
S3 N3 S4 C4 99.5(9)
O41 S4 C4 F11 57.3(11)
O42 S4 C4 F11 -179.8(10)
N3 S4 C4 F11 -66.5(11)
O41 S4 C4 F10 179.6(12)
O42 S4 C4 F10 -57.5(13)
N3 S4 C4 F10 55.8(13)
O41 S4 C4 F12 -62.7(10)
O42 S4 C4 F12 60.2(11)
N3 S4 C4 F12 173.5(9)
